data_7011382
loop_
_publ_author_name
'Hitoshi Miyasaka'
'Rodolphe Cl\'erac'
'Tomohiko Ishii'
'Ho-Chol Chang'
'Susumu Kitagawa'
'Masahiro Yamashita'

_publ_section_title
;
 Out-of-plane dimers of Mn(III) quadridentate Schiff-base complexes
 with saltmen2&#x2212; and naphtmen2&#x2212; ligands: structure
 analysis and ferromagnetic exchange
;
_journal_issue 7
_journal_name_full 'J. Chem. Soc., Dalton Trans.'
_journal_page_first 1528
_journal_page_last 1534
_journal_paper_doi 10.1039/b111094m
_journal_year 2002
_chemical_formula_moiety 'C29 H26 N3 Mn O2 S '
_chemical_formula_sum 'C29 H26 Mn N3 O2 S'
_chemical_formula_weight 535.54
_space_group_IT_number 14
_symmetry_cell_setting monoclinic
_symmetry_Int_Tables_number 14
_symmetry_space_group_name_Hall '-P 2yab'
_symmetry_space_group_name_H-M 'P 1 21/a 1'
_cell_angle_alpha 90
_cell_angle_beta 109.6759(5)
_cell_angle_gamma 90
_cell_formula_units_Z 4
_cell_length_a 14.2464(3)
_cell_length_b 13.1533(6)
_cell_length_c 14.3675(3)
_cell_measurement_temperature 293.2
_cell_volume 2535.09(14)
_computing_data_reduction 'teXsan Ver. 1.11'
_computing_publication_material 'teXsan Ver. 1.11'
_computing_structure_refinement 'teXsan Ver. 1.10'
_computing_structure_solution SIR92
_diffrn_measured_fraction_theta_full 0.9893
_diffrn_measured_fraction_theta_max 0.9893
_diffrn_measurement_device_type 'Rigaku/MSC Mercury CCD'
_diffrn_measurement_method \w
_diffrn_radiation_type 'Mo K\a'
_diffrn_radiation_wavelength 0.7107
_diffrn_reflns_limit_h_max 18
_diffrn_reflns_limit_h_min 0
_diffrn_reflns_limit_k_max 17
_diffrn_reflns_limit_k_min 0
_diffrn_reflns_limit_l_max 17
_diffrn_reflns_limit_l_min -18
_diffrn_reflns_number 5821
_diffrn_reflns_theta_full 27.58
_diffrn_reflns_theta_max 27.58
_exptl_absorpt_coefficient_mu 0.635
_exptl_absorpt_correction_T_max 0.950
_exptl_absorpt_correction_T_min 0.950
_exptl_absorpt_correction_type none
_exptl_crystal_colour brown
_exptl_crystal_density_diffrn 1.403
_exptl_crystal_density_method 'not measured'
_exptl_crystal_description prismatic
_exptl_crystal_F_000 1112.00
_exptl_crystal_size_max 0.200
_exptl_crystal_size_mid 0.120
_exptl_crystal_size_min 0.080
_refine_diff_density_max 1.38
_refine_diff_density_min -0.60
_refine_ls_extinction_method none
_refine_ls_goodness_of_fit_ref 1.726
_refine_ls_hydrogen_treatment noref
_refine_ls_number_parameters 325
_refine_ls_number_reflns 5821
_refine_ls_R_factor_gt 0.0630
_refine_ls_shift/su_max 0.0655
_refine_ls_structure_factor_coef Fsqd
_refine_ls_weighting_details 'w = 1/[\s^2^(Fo^2^) + (0.07000(Max(Fo^2^,0) + 2Fc^2^)/3)^2^]'
_refine_ls_weighting_scheme calc
_refine_ls_wR_factor_ref 0.1821
_reflns_number_gt 4245
_reflns_number_total 5821
_reflns_threshold_expression F^2^>2.0\s(F^2^)
_cod_data_source_file b111094m.txt
_cod_data_source_block '[Mn(naphtmen)(NCS)]'
_cod_original_cell_volume 2535.1(1)
_cod_original_formula_sum 'C29 H26 N3 Mn O2 S '
_cod_database_code 7011382

loop_
_symmetry_equiv_pos_as_xyz
x,y,z
1/2-x,1/2+y,-z
-x,-y,-z
1/2+x,1/2-y,z

loop_
_atom_site_label
_atom_site_type_symbol
_atom_site_fract_x
_atom_site_fract_y
_atom_site_fract_z
_atom_site_U_iso_or_equiv
_atom_site_adp_type
_atom_site_occupancy
_atom_site_calc_flag
_atom_site_refinement_flags
_atom_site_disorder_assembly
_atom_site_disorder_group
Mn(1) Mn 0.93261(3) 0.37531(3) 0.05709(3) 0.0462(1) Uani 1.00 d . . .
S(1) S 1.00372(8) 0.07140(10) 0.25750(9) 0.0918(4) Uani 1.00 d . . .
O(1) O 0.9524(2) 0.3250(2) -0.0571(2) 0.0690(8) Uani 1.00 d . . .
O(2) O 1.0680(1) 0.4086(2) 0.1142(2) 0.0641(7) Uani 1.00 d . . .
N(1) N 0.7879(2) 0.3888(2) -0.0145(2) 0.0473(7) Uani 1.00 d . . .
N(2) N 0.8981(2) 0.4645(2) 0.1505(2) 0.0494(7) Uani 1.00 d . . .
N(3) N 0.9455(2) 0.2367(2) 0.1323(3) 0.0702(10) Uani 1.00 d . . .
C(1) C 0.8887(2) 0.3029(2) -0.1440(2) 0.0535(9) Uani 1.00 d . . .
C(2) C 0.9272(3) 0.2498(3) -0.2105(3) 0.065(1) Uani 1.00 d . . .
C(3) C 0.8677(3) 0.2233(3) -0.3009(3) 0.068(1) Uani 1.00 d . . .
C(4) C 0.7655(3) 0.2481(2) -0.3376(2) 0.0550(9) Uani 1.00 d . . .
C(5) C 0.7047(3) 0.2216(3) -0.4343(3) 0.072(1) Uani 1.00 d . . .
C(6) C 0.6076(3) 0.2485(4) -0.4701(3) 0.080(1) Uani 1.00 d . . .
C(7) C 0.5678(3) 0.3025(3) -0.4099(3) 0.076(1) Uani 1.00 d . . .
C(8) C 0.6232(2) 0.3291(3) -0.3163(2) 0.0588(10) Uani 1.00 d . . .
C(9) C 0.7244(2) 0.3021(2) -0.2745(2) 0.0477(8) Uani 1.00 d . . .
C(10) C 0.7873(2) 0.3258(2) -0.1749(2) 0.0447(8) Uani 1.00 d . . .
C(11) C 0.7440(2) 0.3699(2) -0.1077(2) 0.0497(8) Uani 1.00 d . . .
C(12) C 0.7297(2) 0.4260(3) 0.0491(2) 0.067(1) Uani 1.00 d . . .
C(13) C 0.6247(2) 0.4539(3) -0.0060(3) 0.064(1) Uani 1.00 d . . .
C(14) C 0.7261(3) 0.3318(3) 0.1216(4) 0.091(2) Uani 1.00 d . . .
C(15) C 0.7913(2) 0.5062(3) 0.1122(3) 0.065(1) Uani 1.00 d . . .
C(16) C 0.7602(2) 0.5365(3) 0.2017(2) 0.0563(9) Uani 1.00 d . . .
C(17) C 0.7882(3) 0.5988(3) 0.0430(3) 0.072(1) Uani 1.00 d . . .
C(18) C 0.9626(2) 0.4970(3) 0.2309(3) 0.0550(9) Uani 1.00 d . . .
C(19) C 1.0671(2) 0.4757(2) 0.2688(2) 0.0502(8) Uani 1.00 d . . .
C(20) C 1.1245(2) 0.5068(2) 0.3685(2) 0.0521(9) Uani 1.00 d . . .
C(21) C 1.0835(2) 0.5536(3) 0.4347(3) 0.063(1) Uani 1.00 d . . .
C(22) C 1.1420(3) 0.5856(4) 0.5258(3) 0.076(1) Uani 1.00 d . . .
C(23) C 1.2455(3) 0.5706(4) 0.5593(3) 0.081(1) Uani 1.00 d . . .
C(24) C 1.2867(2) 0.5225(3) 0.4983(3) 0.070(1) Uani 1.00 d . . .
C(25) C 1.2297(2) 0.4899(2) 0.4031(3) 0.0572(9) Uani 1.00 d . . .
C(26) C 1.2732(2) 0.4430(3) 0.3391(3) 0.065(1) Uani 1.00 d . . .
C(27) C 1.2198(2) 0.4154(3) 0.2457(3) 0.063(1) Uani 1.00 d . . .
C(28) C 1.1139(2) 0.4319(2) 0.2075(3) 0.0537(9) Uani 1.00 d . . .
C(29) C 0.9703(2) 0.1696(3) 0.1853(3) 0.0548(9) Uani 1.00 d . . .
H(1) H 0.9961 0.2332 -0.1900 0.0784 Uiso 1.00 calc . . .
H(2) H 0.8954 0.1861 -0.3421 0.0815 Uiso 1.00 calc . . .
H(3) H 0.7327 0.1840 -0.4750 0.0862 Uiso 1.00 calc . . .
H(4) H 0.5675 0.2307 -0.5355 0.0963 Uiso 1.00 calc . . .
H(5) H 0.4996 0.3216 -0.4348 0.0907 Uiso 1.00 calc . . .
H(6) H 0.5928 0.3670 -0.2778 0.0705 Uiso 1.00 calc . . .
H(7) H 0.6753 0.3873 -0.1344 0.0597 Uiso 1.00 calc . . .
H(8) H 0.5926 0.4735 0.0394 0.0770 Uiso 1.00 calc . . .
H(9) H 0.6233 0.5090 -0.0492 0.0770 Uiso 1.00 calc . . .
H(10) H 0.5910 0.3972 -0.0434 0.0770 Uiso 1.00 calc . . .
H(11) H 0.6925 0.3528 0.1653 0.1093 Uiso 1.00 calc . . .
H(12) H 0.6916 0.2761 0.0829 0.1093 Uiso 1.00 calc . . .
H(13) H 0.7922 0.3117 0.1587 0.1093 Uiso 1.00 calc . . .
H(14) H 0.8044 0.5872 0.2393 0.0676 Uiso 1.00 calc . . .
H(15) H 0.6941 0.5625 0.1789 0.0676 Uiso 1.00 calc . . .
H(16) H 0.7630 0.4785 0.2419 0.0676 Uiso 1.00 calc . . .
H(17) H 0.8265 0.6530 0.0808 0.0861 Uiso 1.00 calc . . .
H(18) H 0.8149 0.5792 -0.0066 0.0861 Uiso 1.00 calc . . .
H(19) H 0.7211 0.6204 0.0127 0.0861 Uiso 1.00 calc . . .
H(20) H 0.9379 0.5407 0.2700 0.0660 Uiso 1.00 calc . . .
H(21) H 1.0134 0.5628 0.4150 0.0756 Uiso 1.00 calc . . .
H(22) H 1.1121 0.6188 0.5676 0.0914 Uiso 1.00 calc . . .
H(23) H 1.2859 0.5933 0.6229 0.0973 Uiso 1.00 calc . . .
H(24) H 1.3565 0.5107 0.5210 0.0835 Uiso 1.00 calc . . .
H(25) H 1.3430 0.4303 0.3627 0.0778 Uiso 1.00 calc . . .
H(26) H 1.2523 0.3848 0.2050 0.0755 Uiso 1.00 calc . . .

loop_
_atom_site_aniso_label
_atom_site_aniso_U_11
_atom_site_aniso_U_22
_atom_site_aniso_U_33
_atom_site_aniso_U_12
_atom_site_aniso_U_13
_atom_site_aniso_U_23
Mn(1) 0.0413(3) 0.0461(3) 0.0561(3) 0.0073(2) 0.0229(2) -0.0047(2)
S(1) 0.0739(6) 0.1005(9) 0.0828(8) -0.0030(6) 0.0026(6) 0.0384(7)
O(1) 0.054(1) 0.095(2) 0.064(2) 0.023(1) 0.028(1) -0.010(1)
O(2) 0.041(1) 0.075(2) 0.080(2) -0.001(1) 0.027(1) -0.023(1)
N(1) 0.045(1) 0.054(1) 0.048(1) 0.012(1) 0.023(1) -0.004(1)
N(2) 0.039(1) 0.053(1) 0.059(2) -0.001(1) 0.021(1) -0.014(1)
N(3) 0.067(2) 0.051(2) 0.094(2) 0.011(1) 0.029(2) 0.013(2)
C(1) 0.065(2) 0.050(2) 0.058(2) 0.013(1) 0.037(2) 0.003(1)
C(2) 0.076(2) 0.067(2) 0.068(2) 0.027(2) 0.044(2) 0.004(2)
C(3) 0.102(3) 0.058(2) 0.068(2) 0.019(2) 0.060(2) 0.003(2)
C(4) 0.086(2) 0.039(2) 0.058(2) 0.001(2) 0.048(2) 0.003(1)
C(5) 0.116(3) 0.056(2) 0.063(2) -0.009(2) 0.057(2) -0.015(2)
C(6) 0.093(3) 0.096(3) 0.064(2) -0.034(3) 0.043(2) -0.026(2)
C(7) 0.070(2) 0.103(3) 0.062(2) -0.029(2) 0.032(2) -0.023(2)
C(8) 0.061(2) 0.068(2) 0.058(2) -0.016(2) 0.034(2) -0.016(2)
C(9) 0.069(2) 0.035(1) 0.053(2) -0.006(1) 0.039(2) -0.001(1)
C(10) 0.058(2) 0.037(1) 0.050(2) 0.005(1) 0.034(1) 0.004(1)
C(11) 0.051(2) 0.053(2) 0.052(2) 0.010(1) 0.025(1) -0.002(1)
C(12) 0.047(2) 0.103(3) 0.052(2) 0.020(2) 0.018(1) -0.022(2)
C(13) 0.044(2) 0.089(3) 0.061(2) 0.009(2) 0.020(1) -0.025(2)
C(14) 0.103(3) 0.056(2) 0.155(4) 0.001(2) 0.096(3) 0.010(2)
C(15) 0.048(2) 0.078(2) 0.074(2) 0.011(2) 0.027(2) -0.019(2)
C(16) 0.047(2) 0.068(2) 0.058(2) 0.006(1) 0.024(1) -0.019(2)
C(17) 0.089(3) 0.049(2) 0.092(3) 0.026(2) 0.051(2) 0.026(2)
C(18) 0.046(1) 0.057(2) 0.066(2) -0.001(1) 0.024(2) -0.015(2)
C(19) 0.046(1) 0.044(2) 0.063(2) -0.002(1) 0.020(1) 0.003(1)
C(20) 0.046(1) 0.050(2) 0.060(2) -0.007(1) 0.017(1) 0.011(1)
C(21) 0.051(2) 0.079(2) 0.057(2) -0.010(2) 0.015(2) 0.003(2)
C(22) 0.065(2) 0.104(3) 0.060(2) -0.013(2) 0.021(2) 0.001(2)
C(23) 0.064(2) 0.115(4) 0.057(2) -0.027(2) 0.010(2) 0.013(2)
C(24) 0.049(2) 0.080(3) 0.073(2) -0.011(2) 0.010(2) 0.025(2)
C(25) 0.047(2) 0.052(2) 0.065(2) -0.009(1) 0.009(2) 0.020(2)
C(26) 0.040(1) 0.058(2) 0.096(3) 0.004(1) 0.022(2) 0.018(2)
C(27) 0.045(2) 0.050(2) 0.098(3) 0.004(1) 0.030(2) 0.000(2)
C(28) 0.041(1) 0.041(2) 0.082(2) 0.000(1) 0.025(2) 0.001(2)
C(29) 0.035(1) 0.065(2) 0.062(2) -0.004(1) 0.013(1) -0.004(2)

loop_
_atom_type_symbol
_atom_type_description
_atom_type_scat_dispersion_real
_atom_type_scat_dispersion_imag
_atom_type_scat_source
C C 0.003 0.002
;International Tables for Crystallography
(1992, Vol. C, Tables 4.2.6.8 and 6.1.1.1)
;
H H 0.000 0.000
;International Tables for Crystallography
(1992, Vol. C, Table 6.1.1.2)
;
N N 0.006 0.003
;International Tables for Crystallography
(1992, Vol. C, Tables 4.2.6.8 and 6.1.1.1)
;
O O 0.011 0.006
;International Tables for Crystallography
(1992, Vol. C, Tables 4.2.6.8 and 6.1.1.1)
;
S S 0.125 0.123
;International Tables for Crystallography
(1992, Vol. C, Tables 4.2.6.8 and 6.1.1.1)
;
Mn Mn 0.337 0.728
;International Tables for Crystallography
(1992, Vol. C, Tables 4.2.6.8 and 6.1.1.1)
;

loop_
_geom_angle_atom_site_label_1
_geom_angle_atom_site_label_2
_geom_angle_atom_site_label_3
_geom_angle
_geom_angle_site_symmetry_1
_geom_angle_site_symmetry_2
_geom_angle_site_symmetry_3
_geom_angle_publ_flag
O(1) Mn(1) O(2) 91.7(1) . . . yes
O(1) Mn(1) N(1) 90.81(9) . . . yes
O(1) Mn(1) N(2) 162.4(1) . . . yes
O(1) Mn(1) N(3) 97.5(1) . . . yes
O(2) Mn(1) N(1) 160.9(1) . . . yes
O(2) Mn(1) N(2) 91.10(9) . . . yes
O(2) Mn(1) N(3) 94.5(1) . . . yes
N(1) Mn(1) N(2) 81.05(9) . . . yes
N(1) Mn(1) N(3) 104.0(1) . . . yes
N(2) Mn(1) N(3) 99.6(1) . . . yes
Mn(1) O(1) C(1) 130.9(2) . . . yes
Mn(1) O(2) C(28) 125.9(2) . . . yes
Mn(1) N(1) C(11) 125.1(2) . . . yes
Mn(1) N(1) C(12) 113.8(2) . . . yes
C(11) N(1) C(12) 121.0(2) . . . yes
Mn(1) N(2) C(15) 114.5(2) . . . yes
Mn(1) N(2) C(18) 123.0(2) . . . yes
C(15) N(2) C(18) 121.8(2) . . . yes
Mn(1) N(3) C(29) 166.0(3) . . . yes
O(1) C(1) C(2) 116.6(3) . . . yes
O(1) C(1) C(10) 124.6(2) . . . yes
C(2) C(1) C(10) 118.8(3) . . . yes
C(1) C(2) C(3) 121.0(3) . . . yes
C(2) C(3) C(4) 122.8(3) . . . yes
C(3) C(4) C(5) 121.7(3) . . . yes
C(3) C(4) C(9) 118.1(3) . . . yes
C(5) C(4) C(9) 120.2(3) . . . yes
C(4) C(5) C(6) 121.4(3) . . . yes
C(5) C(6) C(7) 118.7(4) . . . yes
C(6) C(7) C(8) 122.0(4) . . . yes
C(7) C(8) C(9) 121.9(3) . . . yes
C(4) C(9) C(8) 115.8(3) . . . yes
C(4) C(9) C(10) 119.3(3) . . . yes
C(8) C(9) C(10) 124.9(2) . . . yes
C(1) C(10) C(9) 119.9(2) . . . yes
C(1) C(10) C(11) 120.6(3) . . . yes
C(9) C(10) C(11) 119.4(2) . . . yes
N(1) C(11) C(10) 127.3(3) . . . yes
N(1) C(12) C(13) 114.8(3) . . . yes
N(1) C(12) C(14) 106.4(3) . . . yes
N(1) C(12) C(15) 105.7(3) . . . yes
C(13) C(12) C(14) 106.6(3) . . . yes
C(13) C(12) C(15) 115.8(3) . . . yes
C(14) C(12) C(15) 107.0(3) . . . yes
N(2) C(15) C(12) 106.1(3) . . . yes
N(2) C(15) C(16) 108.7(3) . . . yes
N(2) C(15) C(17) 108.7(3) . . . yes
C(12) C(15) C(16) 114.7(3) . . . yes
C(12) C(15) C(17) 106.5(3) . . . yes
C(16) C(15) C(17) 111.9(3) . . . yes
N(2) C(18) C(19) 128.0(3) . . . yes
C(18) C(19) C(20) 119.3(3) . . . yes
C(18) C(19) C(28) 119.9(3) . . . yes
C(20) C(19) C(28) 120.6(3) . . . yes
C(19) C(20) C(21) 124.4(3) . . . yes
C(19) C(20) C(25) 118.5(3) . . . yes
C(21) C(20) C(25) 117.1(3) . . . yes
C(20) C(21) C(22) 121.7(3) . . . yes
C(21) C(22) C(23) 121.2(4) . . . yes
C(22) C(23) C(24) 118.4(4) . . . yes
C(23) C(24) C(25) 122.4(3) . . . yes
C(20) C(25) C(24) 119.2(3) . . . yes
C(20) C(25) C(26) 118.7(3) . . . yes
C(24) C(25) C(26) 122.1(3) . . . yes
C(25) C(26) C(27) 122.7(3) . . . yes
C(26) C(27) C(28) 120.5(3) . . . yes
O(2) C(28) C(19) 124.0(3) . . . yes
O(2) C(28) C(27) 116.9(3) . . . yes
C(19) C(28) C(27) 119.0(3) . . . yes
S(1) C(29) N(3) 177.9(3) . . . yes

loop_
_geom_bond_atom_site_label_1
_geom_bond_atom_site_label_2
_geom_bond_distance
_geom_bond_site_symmetry_1
_geom_bond_site_symmetry_2
_geom_bond_publ_flag
Mn(1) O(1) 1.877(2) . . yes
Mn(1) O(2) 1.877(2) . . yes
Mn(1) N(1) 1.978(2) . . yes
Mn(1) N(2) 1.966(2) . . yes
Mn(1) N(3) 2.096(3) . . yes
S(1) C(29) 1.625(4) . . yes
O(1) C(1) 1.305(4) . . yes
O(2) C(28) 1.314(4) . . yes
N(1) C(11) 1.298(4) . . yes
N(1) C(12) 1.506(4) . . yes
N(2) C(15) 1.534(4) . . yes
N(2) C(18) 1.283(4) . . yes
N(3) C(29) 1.140(4) . . yes
C(1) C(2) 1.432(4) . . yes
C(1) C(10) 1.395(4) . . yes
C(2) C(3) 1.337(5) . . yes
C(3) C(4) 1.410(5) . . yes
C(4) C(5) 1.410(5) . . yes
C(4) C(9) 1.424(4) . . yes
C(5) C(6) 1.351(6) . . yes
C(6) C(7) 1.380(5) . . yes
C(7) C(8) 1.357(5) . . yes
C(8) C(9) 1.409(4) . . yes
C(9) C(10) 1.443(4) . . yes
C(10) C(11) 1.432(4) . . yes
C(12) C(13) 1.484(4) . . yes
C(12) C(14) 1.630(6) . . yes
C(12) C(15) 1.474(5) . . yes
C(15) C(16) 1.548(4) . . yes
C(15) C(17) 1.563(5) . . yes
C(18) C(19) 1.430(4) . . yes
C(19) C(20) 1.449(5) . . yes
C(19) C(28) 1.396(4) . . yes
C(20) C(21) 1.413(5) . . yes
C(20) C(25) 1.429(4) . . yes
C(21) C(22) 1.361(5) . . yes
C(22) C(23) 1.403(5) . . yes
C(23) C(24) 1.364(6) . . yes
C(24) C(25) 1.402(5) . . yes
C(25) C(26) 1.413(5) . . yes
C(26) C(27) 1.350(5) . . yes
C(27) C(28) 1.437(4) . . yes

loop_
_geom_contact_atom_site_label_1
_geom_contact_atom_site_label_2
_geom_contact_distance
_geom_contact_site_symmetry_1
_geom_contact_site_symmetry_2
_geom_contact_publ_flag
O(1) O(2) 3.588(4) . 3_765 ?
O(2) C(17) 3.524(4) . 3_765 ?
C(1) C(19) 3.585(4) . 3_765 ?
C(4) C(16) 3.488(4) . 2_645 ?
C(4) C(25) 3.579(4) . 3_765 ?
C(5) C(23) 3.473(5) . 3_765 ?
C(5) C(24) 3.502(5) . 3_765 ?
C(6) C(24) 3.451(5) . 3_765 ?
C(8) C(26) 3.406(5) . 3_765 ?
C(9) C(26) 3.482(4) . 3_765 ?
C(9) C(25) 3.484(4) . 3_765 ?
C(10) C(27) 3.545(4) . 3_765 ?
C(10) C(28) 3.578(4) . 3_765 ?
C(11) C(27) 3.586(5) . 3_765 ?
